data_1564669
loop_
_publ_author_name
'Tian, Jingye'
'Shi, Donglei'
'Zhang, Yanhui'
'Li, Xiaokang'
'Xinming, Li'
'Teng, Hao'
'James, Tony D.'
'Li, Jian'
'Guo, Yuan'

_publ_section_title
;
 &#x000D; Stress response decay with aging visualized using a dual-channel
 logic-based fluorescent probe&#x000D;
;
_journal_name_full 'Chemical Science'
_journal_paper_doi 10.1039/D1SC04162B
_journal_year 2021
_chemical_formula_moiety 'C33 H26 N4 O3 S'
_chemical_formula_sum 'C33 H26 N4 O3 S'
_chemical_formula_weight 558.64
_space_group_crystal_system triclinic
_space_group_IT_number 2
_space_group_name_Hall '-P 1'
_space_group_name_H-M_alt 'P -1'
_atom_sites_solution_hydrogens mixed
_atom_sites_solution_primary dual
_audit_creation_date 2019-07-05
_audit_creation_method
;
Olex2 1.2
(compiled 2018.05.29 svn.r3508 for OlexSys, GUI svn.r5506)
;
_audit_update_record
;
2020-07-24 deposited with the CCDC.	2021-09-17 downloaded from the CCDC.
;
_cell_angle_alpha 101.301(3)
_cell_angle_beta 96.718(3)
_cell_angle_gamma 105.176(3)
_cell_formula_units_Z 2
_cell_length_a 10.077(2)
_cell_length_b 10.691(2)
_cell_length_c 13.476(3)
_cell_measurement_reflns_used 1386
_cell_measurement_temperature 296(2)
_cell_measurement_theta_max 21.198
_cell_measurement_theta_min 2.408
_cell_volume 1352.1(5)
_computing_cell_refinement 'SAINT v7.68A (Bruker, 2009)'
_computing_data_collection 'SAINT v7.68A (Bruker, 2009)'
_computing_data_reduction 'SAINT v7.68A (Bruker, 2009)'
_computing_molecular_graphics 'Olex2 (Dolomanov et al., 2009)'
_computing_publication_material 'Olex2 (Dolomanov et al., 2009)'
_computing_structure_refinement 'ShelXL (Sheldrick, 2015)'
_computing_structure_solution 'ShelXT (Sheldrick, 2015)'
_diffrn_ambient_temperature 296.15
_diffrn_measured_fraction_theta_full 0.986
_diffrn_measured_fraction_theta_max 0.983
_diffrn_measurement_device_type 'Bruker APEX-II CCD'
_diffrn_measurement_method '\f and \w scans'
_diffrn_radiation_monochromator graphite
_diffrn_radiation_type MoK\a
_diffrn_radiation_wavelength 0.71073
_diffrn_reflns_av_R_equivalents 0.0198
_diffrn_reflns_av_unetI/netI 0.0540
_diffrn_reflns_Laue_measured_fraction_full 0.986
_diffrn_reflns_Laue_measured_fraction_max 0.983
_diffrn_reflns_limit_h_max 9
_diffrn_reflns_limit_h_min -12
_diffrn_reflns_limit_k_max 11
_diffrn_reflns_limit_k_min -12
_diffrn_reflns_limit_l_max 16
_diffrn_reflns_limit_l_min -16
_diffrn_reflns_number 7038
_diffrn_reflns_point_group_measured_fraction_full 0.986
_diffrn_reflns_point_group_measured_fraction_max 0.983
_diffrn_reflns_theta_full 25.242
_diffrn_reflns_theta_max 25.499
_diffrn_reflns_theta_min 2.031
_diffrn_standards_number 0
_exptl_absorpt_coefficient_mu 0.163
_exptl_absorpt_correction_T_max 0.7452
_exptl_absorpt_correction_T_min 0.6685
_exptl_absorpt_correction_type multi-scan
_exptl_absorpt_process_details
'SADABS-2008/1 (Bruker,2008) was used for absorption correction. wR2(int) was 0.0535 before and 0.0345 after correction. The Ratio of minimum to maximum transmission is 0.8971. The \l/2 correction factor is 0.0015.'
_exptl_crystal_colour yellow
_exptl_crystal_colour_primary yellow
_exptl_crystal_density_diffrn 1.372
_exptl_crystal_density_method 'not measured'
_exptl_crystal_description block
_exptl_crystal_F_000 584
_exptl_crystal_size_max 0.12
_exptl_crystal_size_mid 0.11
_exptl_crystal_size_min 0.1
_refine_diff_density_max 0.476
_refine_diff_density_min -0.346
_refine_diff_density_rms 0.052
_refine_ls_extinction_method none
_refine_ls_goodness_of_fit_ref 1.014
_refine_ls_hydrogen_treatment constr
_refine_ls_matrix_type full
_refine_ls_number_parameters 391
_refine_ls_number_reflns 4942
_refine_ls_number_restraints 10
_refine_ls_restrained_S_all 1.015
_refine_ls_R_factor_all 0.0898
_refine_ls_R_factor_gt 0.0567
_refine_ls_shift/su_max 0.000
_refine_ls_shift/su_mean 0.000
_refine_ls_structure_factor_coef Fsqd
_refine_ls_weighting_details 'w=1/[\s^2^(Fo^2^)+(0.0870P)^2^] where P=(Fo^2^+2Fc^2^)/3'
_refine_ls_weighting_scheme calc
_refine_ls_wR_factor_gt 0.1452
_refine_ls_wR_factor_ref 0.1683
_reflns_Friedel_coverage 0.000
_reflns_number_gt 3197
_reflns_number_total 4942
_reflns_threshold_expression 'I > 2\s(I)'
_cod_data_source_file d1sc04162b2.cif
_cod_data_source_block xb2319_0m
_cod_original_cell_volume 1352.1(4)
_cod_database_code 1564669
_shelx_shelxl_version_number 2018/3
_shelx_space_group_comment
;
The symmetry employed for this shelxl refinement is uniquely defined
by the following loop, which should always be used as a source of
symmetry information in preference to the above space-group names.
They are only intended as comments.
;
_shelx_estimated_absorpt_t_max 0.984
_shelx_estimated_absorpt_t_min 0.981
_olex2_refinement_description
;
1. Fixed Uiso
 At 1.2 times of:
  All C(H) groups, All C(H,H) groups, All C(H,H,H,H) groups, All N(H,H) groups
 At 1.5 times of:
  All O(H) groups
2. Restrained distances
 C29-C28 \\sim C29A-C28
 with sigma of 0.02
 C30-C29 \\sim C30-C29A
 with sigma of 0.02
 C32-C31 \\sim C32A-C31
 with sigma of 0.02
 C33-C32 \\sim C33-C32A
 with sigma of 0.02
3. Uiso/Uaniso restraints and constraints
Uanis(C29A) \\sim Ueq: with sigma of 0.01 and sigma for terminal atoms of 0.02
4. Others
 Sof(H28C)=Sof(H28D)=Sof(H30C)=Sof(H30D)=Sof(H31C)=Sof(H31D)=Sof(H33C)=
 Sof(H33D)=Sof(C32A)=Sof(H32C)=Sof(H32D)=Sof(C29A)=Sof(H29C)=Sof(H29D)=1-FVAR(1)
 Sof(H28A)=Sof(H28B)=Sof(C29)=Sof(H29A)=Sof(H29B)=Sof(H30A)=Sof(H30B)=
 Sof(H31A)=Sof(H31B)=Sof(C32)=Sof(H32A)=Sof(H32B)=Sof(H33A)=Sof(H33B)=FVAR(1)
5.a Rotating group:
 N3(H3A,H3B)
5.b Secondary CH2 refined with riding coordinates:
 C28(H28A,H28B), C28(H28C,H28D), C29(H29A,H29B), C30(H30A,H30B), C30(H30C,
 H30D), C31(H31A,H31B), C31(H31C,H31D), C32(H32A,H32B), C33(H33A,H33B),
 C33(H33C,H33D), C32A(H32C,H32D), C29A(H29C,H29D)
5.c Aromatic/amide H refined with riding coordinates:
 C3(H3C), C4(H4), C5(H5), C6(H6), C10(H10), C13(H13), C19(H19), C24(H24),
 C25(H25), C26(H26), C27(H27)
5.d Idealised tetrahedral OH refined as rotating group:
 O3(H3)
;
_olex2_submission_special_instructions 'No special instructions were received'

loop_
_space_group_symop_operation_xyz
'x, y, z'
'-x, -y, -z'

loop_
_atom_site_label
_atom_site_type_symbol
_atom_site_fract_x
_atom_site_fract_y
_atom_site_fract_z
_atom_site_U_iso_or_equiv
_atom_site_adp_type
_atom_site_occupancy
_atom_site_site_symmetry_order
_atom_site_calc_flag
_atom_site_refinement_flags_posn
_atom_site_refinement_flags_adp
_atom_site_refinement_flags_occupancy
_atom_site_disorder_assembly
_atom_site_disorder_group
S1 S 0.30444(8) 0.08646(8) 0.94943(7) 0.0561(3) Uani 1 1 d . . . . .
O1 O 0.7059(2) 0.5598(2) 0.92246(16) 0.0616(6) Uani 1 1 d . . . . .
O2 O 0.0920(2) 0.48697(19) 0.67650(15) 0.0511(5) Uani 1 1 d . . . . .
O3 O -0.1089(2) 0.0859(2) 0.76031(19) 0.0607(6) Uani 1 1 d . . . . .
H3 H -0.091853 0.032453 0.792302 0.091 Uiso 1 1 calc GR . . . .
N1 N 0.0452(3) -0.0217(2) 0.86574(19) 0.0499(6) Uani 1 1 d . . . . .
N2 N 0.4781(2) 0.5463(2) 0.86067(15) 0.0371(5) Uani 1 1 d . . . . .
N3 N 0.4446(3) 0.6078(2) 0.95188(16) 0.0481(6) Uani 1 1 d . . . . .
H3A H 0.383871 0.549167 0.971948 0.058 Uiso 1 1 d GR . . . .
H3B H 0.520002 0.637526 0.997559 0.058 Uiso 1 1 d GR . . . .
N4 N 0.2315(3) 0.9286(3) 0.6278(2) 0.0635(8) Uani 1 1 d . . . . .
C1 C 0.6057(3) 0.5306(3) 0.8530(2) 0.0418(7) Uani 1 1 d . . . . .
C2 C 0.5967(3) 0.4687(3) 0.7432(2) 0.0443(7) Uani 1 1 d . . . . .
C3 C 0.6995(4) 0.4371(3) 0.6940(3) 0.0640(9) Uani 1 1 d . . . . .
H3C H 0.789603 0.454409 0.729676 0.077 Uiso 1 1 calc R . . . .
C4 C 0.6657(5) 0.3799(4) 0.5916(3) 0.0762(11) Uani 1 1 d . . . . .
H4 H 0.733562 0.356801 0.556962 0.091 Uiso 1 1 calc R . . . .
C5 C 0.5328(5) 0.3555(3) 0.5381(3) 0.0695(11) Uani 1 1 d . . . . .
H5 H 0.512623 0.315975 0.468082 0.083 Uiso 1 1 calc R . . . .
C6 C 0.4271(4) 0.3890(3) 0.5873(2) 0.0528(8) Uani 1 1 d . . . . .
H6 H 0.337409 0.373095 0.551448 0.063 Uiso 1 1 calc R . . . .
C7 C 0.4629(3) 0.4464(2) 0.6909(2) 0.0394(6) Uani 1 1 d . . . . .
C8 C 0.3752(3) 0.4999(2) 0.76384(18) 0.0354(6) Uani 1 1 d . . . . .
C9 C 0.2464(3) 0.3939(2) 0.77195(19) 0.0346(6) Uani 1 1 d . . . . .
C10 C 0.2547(3) 0.2936(3) 0.8214(2) 0.0389(6) Uani 1 1 d . . . . .
H10 H 0.341370 0.296307 0.855723 0.047 Uiso 1 1 calc R . . . .
C11 C 0.1393(3) 0.1890(3) 0.8221(2) 0.0412(7) Uani 1 1 d . . . . .
C12 C 0.0087(3) 0.1851(3) 0.7680(2) 0.0454(7) Uani 1 1 d . . . . .
C13 C -0.0022(3) 0.2872(3) 0.7213(2) 0.0461(7) Uani 1 1 d . . . . .
H13 H -0.088712 0.286234 0.687813 0.055 Uiso 1 1 calc R . . . .
C14 C 0.1146(3) 0.3901(3) 0.7245(2) 0.0405(7) Uani 1 1 d . . . . .
C15 C 0.2007(3) 0.6041(3) 0.6899(2) 0.0400(7) Uani 1 1 d . . . . .
C16 C 0.1622(3) 0.7052(3) 0.6526(2) 0.0481(7) Uani 1 1 d . . . . .
C17 C 0.2658(4) 0.8243(3) 0.6607(2) 0.0477(8) Uani 1 1 d . . . . .
C18 C 0.4056(3) 0.8397(3) 0.7032(2) 0.0493(8) Uani 1 1 d . . . . .
C19 C 0.4359(3) 0.7364(3) 0.7391(2) 0.0446(7) Uani 1 1 d . . . . .
H19 H 0.527605 0.747168 0.768557 0.053 Uiso 1 1 calc R . . . .
C20 C 0.3345(3) 0.6159(2) 0.73306(19) 0.0383(6) Uani 1 1 d . . . . .
C21 C 0.1503(3) 0.0835(3) 0.8737(2) 0.0440(7) Uani 1 1 d . . . . .
C22 C 0.2210(3) -0.0693(3) 0.9678(2) 0.0491(7) Uani 1 1 d . . . . .
C23 C 0.0829(3) -0.1102(3) 0.9185(2) 0.0494(7) Uani 1 1 d . . . . .
C24 C -0.0051(4) -0.2310(3) 0.9239(3) 0.0665(10) Uani 1 1 d . . . . .
H24 H -0.098027 -0.259021 0.891374 0.080 Uiso 1 1 calc R . . . .
C25 C 0.0473(4) -0.3089(3) 0.9783(3) 0.0719(10) Uani 1 1 d . . . . .
H25 H -0.010709 -0.390783 0.981724 0.086 Uiso 1 1 calc R . . . .
C26 C 0.1832(4) -0.2679(3) 1.0274(3) 0.0688(10) Uani 1 1 d . . . . .
H26 H 0.215381 -0.321878 1.064761 0.083 Uiso 1 1 calc R . . . .
C27 C 0.2746(4) -0.1477(3) 1.0228(2) 0.0611(9) Uani 1 1 d . . . . .
H27 H 0.367615 -0.120815 1.055095 0.073 Uiso 1 1 calc R . . . .
C28 C 0.0126(4) 0.6836(3) 0.6045(3) 0.0671(10) Uani 1 1 d D . . . .
H28A H -0.005431 0.630233 0.534594 0.081 Uiso 0.861(8) 1 calc R . P A 1
H28B H -0.049394 0.634617 0.642854 0.081 Uiso 0.861(8) 1 calc R . P A 1
H28C H -0.022889 0.593976 0.560939 0.081 Uiso 0.139(8) 1 calc R . P A 2
H28D H -0.042288 0.688639 0.658916 0.081 Uiso 0.139(8) 1 calc R . P A 2
C29 C -0.0181(5) 0.8138(4) 0.6034(4) 0.0796(17) Uani 0.861(8) 1 d D . P A 1
H29A H -0.027453 0.855338 0.671963 0.096 Uiso 0.861(8) 1 calc R . P A 1
H29B H -0.105819 0.797211 0.557677 0.096 Uiso 0.861(8) 1 calc R . P A 1
C30 C 0.0972(5) 0.9067(4) 0.5681(3) 0.0911(14) Uani 1 1 d D . . . .
H30A H 0.098492 0.869550 0.496643 0.109 Uiso 0.861(8) 1 calc R . P A 1
H30B H 0.077830 0.991657 0.572314 0.109 Uiso 0.861(8) 1 calc R . P A 1
H30C H 0.113065 0.929292 0.503305 0.109 Uiso 0.139(8) 1 calc R . P A 2
H30D H 0.056475 0.971666 0.603267 0.109 Uiso 0.139(8) 1 calc R . P A 2
C31 C 0.3431(5) 1.0414(4) 0.6153(3) 0.0836(13) Uani 1 1 d D . . . .
H31A H 0.307777 1.117684 0.616290 0.100 Uiso 0.861(8) 1 calc R . P A 1
H31B H 0.369992 1.017938 0.548883 0.100 Uiso 0.861(8) 1 calc R . P A 1
H31C H 0.316279 1.062760 0.550560 0.100 Uiso 0.139(8) 1 calc R . P A 2
H31D H 0.352147 1.118664 0.670016 0.100 Uiso 0.139(8) 1 calc R . P A 2
C32 C 0.4706(5) 1.0796(4) 0.6989(4) 0.0758(17) Uani 0.861(8) 1 d D . P A 1
H32A H 0.544263 1.149137 0.684633 0.091 Uiso 0.861(8) 1 calc R . P A 1
H32B H 0.447329 1.114086 0.764583 0.091 Uiso 0.861(8) 1 calc R . P A 1
C33 C 0.5201(4) 0.9617(3) 0.7039(3) 0.0713(10) Uani 1 1 d D . . . .
H33A H 0.588905 0.982956 0.766047 0.086 Uiso 0.861(8) 1 calc R . P A 1
H33B H 0.565978 0.942650 0.645725 0.086 Uiso 0.861(8) 1 calc R . P A 1
H33C H 0.535615 1.027427 0.768193 0.086 Uiso 0.139(8) 1 calc R . P A 2
H33D H 0.606289 0.939158 0.696934 0.086 Uiso 0.139(8) 1 calc R . P A 2
C32A C 0.478(2) 1.016(2) 0.6167(17) 0.067(10) Uani 0.139(8) 1 d D . P A 2
H32C H 0.547950 1.099172 0.619368 0.080 Uiso 0.139(8) 1 calc R . P A 2
H32D H 0.474778 0.954132 0.552977 0.080 Uiso 0.139(8) 1 calc R . P A 2
C29A C -0.010(3) 0.778(2) 0.543(2) 0.071(9) Uani 0.139(8) 1 d D U P A 2
H29C H -0.016427 0.735913 0.471245 0.086 Uiso 0.139(8) 1 calc R . P A 2
H29D H -0.099111 0.792968 0.551171 0.086 Uiso 0.139(8) 1 calc R . P A 2

loop_
_atom_site_aniso_label
_atom_site_aniso_U_11
_atom_site_aniso_U_22
_atom_site_aniso_U_33
_atom_site_aniso_U_23
_atom_site_aniso_U_13
_atom_site_aniso_U_12
S1 0.0435(5) 0.0481(5) 0.0775(6) 0.0316(4) 0.0053(4) 0.0047(4)
O1 0.0375(12) 0.0724(15) 0.0736(14) 0.0345(12) -0.0007(11) 0.0059(11)
O2 0.0457(12) 0.0431(12) 0.0646(13) 0.0213(10) -0.0052(10) 0.0135(10)
O3 0.0350(12) 0.0500(14) 0.0939(17) 0.0261(12) 0.0068(11) 0.0023(10)
N1 0.0416(14) 0.0417(14) 0.0668(16) 0.0219(12) 0.0145(12) 0.0038(12)
N2 0.0386(13) 0.0355(12) 0.0394(12) 0.0133(10) 0.0087(10) 0.0105(10)
N3 0.0466(15) 0.0490(15) 0.0397(13) 0.0068(11) 0.0047(11) 0.0027(12)
N4 0.086(2) 0.0481(16) 0.0677(17) 0.0281(13) 0.0089(16) 0.0310(15)
C1 0.0345(16) 0.0392(16) 0.0580(18) 0.0271(14) 0.0118(14) 0.0086(13)
C2 0.0450(17) 0.0376(16) 0.0618(18) 0.0244(14) 0.0223(15) 0.0165(14)
C3 0.061(2) 0.065(2) 0.088(3) 0.0346(19) 0.040(2) 0.0321(18)
C4 0.087(3) 0.069(3) 0.104(3) 0.039(2) 0.061(3) 0.043(2)
C5 0.121(4) 0.0427(19) 0.058(2) 0.0184(16) 0.045(2) 0.030(2)
C6 0.070(2) 0.0406(17) 0.0506(18) 0.0138(14) 0.0192(16) 0.0149(16)
C7 0.0493(17) 0.0279(14) 0.0468(16) 0.0174(12) 0.0170(14) 0.0115(13)
C8 0.0367(15) 0.0329(14) 0.0380(14) 0.0115(11) 0.0069(12) 0.0103(12)
C9 0.0330(15) 0.0324(14) 0.0398(14) 0.0112(11) 0.0072(12) 0.0098(12)
C10 0.0329(15) 0.0370(15) 0.0478(15) 0.0139(12) 0.0074(12) 0.0086(12)
C11 0.0382(16) 0.0359(15) 0.0506(16) 0.0135(13) 0.0114(13) 0.0085(13)
C12 0.0336(16) 0.0409(17) 0.0597(18) 0.0120(14) 0.0110(14) 0.0061(13)
C13 0.0322(16) 0.0455(17) 0.0600(18) 0.0118(14) 0.0036(13) 0.0130(14)
C14 0.0424(17) 0.0373(16) 0.0439(15) 0.0123(12) 0.0046(13) 0.0147(13)
C15 0.0464(17) 0.0355(16) 0.0420(15) 0.0147(12) 0.0069(13) 0.0148(13)
C16 0.062(2) 0.0466(18) 0.0440(16) 0.0146(13) 0.0083(14) 0.0270(16)
C17 0.073(2) 0.0397(17) 0.0388(15) 0.0158(13) 0.0142(15) 0.0248(16)
C18 0.067(2) 0.0346(16) 0.0500(17) 0.0150(13) 0.0154(16) 0.0155(15)
C19 0.0482(18) 0.0381(16) 0.0514(17) 0.0199(13) 0.0116(14) 0.0112(14)
C20 0.0478(17) 0.0338(15) 0.0386(14) 0.0143(12) 0.0101(13) 0.0157(13)
C21 0.0419(17) 0.0382(16) 0.0531(17) 0.0172(13) 0.0141(14) 0.0068(14)
C22 0.0519(19) 0.0416(17) 0.0609(18) 0.0224(14) 0.0199(15) 0.0140(15)
C23 0.052(2) 0.0371(17) 0.0621(19) 0.0177(14) 0.0207(16) 0.0095(14)
C24 0.060(2) 0.046(2) 0.096(3) 0.0348(18) 0.020(2) 0.0042(17)
C25 0.069(3) 0.050(2) 0.107(3) 0.038(2) 0.031(2) 0.0137(19)
C26 0.086(3) 0.056(2) 0.088(3) 0.0403(19) 0.040(2) 0.034(2)
C27 0.061(2) 0.061(2) 0.073(2) 0.0319(18) 0.0183(18) 0.0222(18)
C28 0.069(2) 0.065(2) 0.071(2) 0.0201(18) -0.0097(18) 0.0327(19)
C29 0.081(4) 0.065(3) 0.083(4) -0.003(3) -0.033(3) 0.040(3)
C30 0.125(4) 0.057(2) 0.084(3) 0.018(2) -0.029(3) 0.035(3)
C31 0.136(4) 0.052(2) 0.075(2) 0.0364(19) 0.025(3) 0.030(2)
C32 0.092(4) 0.051(3) 0.094(4) 0.033(3) 0.028(3) 0.023(2)
C33 0.090(3) 0.0434(19) 0.083(2) 0.0298(18) 0.020(2) 0.0116(19)
C32A 0.11(2) 0.036(14) 0.09(2) 0.041(14) 0.077(18) 0.040(14)
C29A 0.068(12) 0.069(12) 0.076(12) 0.020(9) 0.002(9) 0.020(9)

loop_
_atom_type_symbol
_atom_type_description
_atom_type_scat_dispersion_real
_atom_type_scat_dispersion_imag
_atom_type_scat_source
C C 0.0033 0.0016 'International Tables Vol C Tables 4.2.6.8 and 6.1.1.4'
H H 0.0000 0.0000 'International Tables Vol C Tables 4.2.6.8 and 6.1.1.4'
N N 0.0061 0.0033 'International Tables Vol C Tables 4.2.6.8 and 6.1.1.4'
O O 0.0106 0.0060 'International Tables Vol C Tables 4.2.6.8 and 6.1.1.4'
S S 0.1246 0.1234 'International Tables Vol C Tables 4.2.6.8 and 6.1.1.4'

loop_
_geom_angle_atom_site_label_1
_geom_angle_atom_site_label_2
_geom_angle_atom_site_label_3
_geom_angle
_geom_angle_site_symmetry_1
_geom_angle_site_symmetry_3
_geom_angle_publ_flag
C22 S1 C21 89.34(14) . . ?
C14 O2 C15 118.5(2) . . ?
C12 O3 H3 109.5 . . ?
C21 N1 C23 111.5(3) . . ?
N3 N2 C8 120.9(2) . . ?
C1 N2 N3 123.5(2) . . ?
C1 N2 C8 115.6(2) . . ?
N2 N3 H3A 108.9 . . ?
N2 N3 H3B 107.6 . . ?
H3A N3 H3B 109.0 . . ?
C17 N4 C30 120.0(3) . . ?
C17 N4 C31 119.6(3) . . ?
C30 N4 C31 115.7(3) . . ?
O1 C1 N2 127.1(3) . . ?
O1 C1 C2 127.7(3) . . ?
N2 C1 C2 105.2(2) . . ?
C3 C2 C1 128.7(3) . . ?
C3 C2 C7 121.8(3) . . ?
C7 C2 C1 109.5(2) . . ?
C2 C3 H3C 121.0 . . ?
C4 C3 C2 118.0(4) . . ?
C4 C3 H3C 121.0 . . ?
C3 C4 H4 119.4 . . ?
C3 C4 C5 121.3(3) . . ?
C5 C4 H4 119.4 . . ?
C4 C5 H5 119.3 . . ?
C4 C5 C6 121.3(3) . . ?
C6 C5 H5 119.3 . . ?
C5 C6 H6 121.6 . . ?
C7 C6 C5 116.7(3) . . ?
C7 C6 H6 121.6 . . ?
C2 C7 C8 109.9(2) . . ?
C6 C7 C2 120.9(3) . . ?
C6 C7 C8 129.2(3) . . ?
N2 C8 C7 99.8(2) . . ?
N2 C8 C9 111.64(19) . . ?
N2 C8 C20 110.8(2) . . ?
C9 C8 C7 113.1(2) . . ?
C9 C8 C20 110.2(2) . . ?
C20 C8 C7 110.9(2) . . ?
C10 C9 C8 122.0(2) . . ?
C10 C9 C14 117.3(2) . . ?
C14 C9 C8 120.6(2) . . ?
C9 C10 H10 118.5 . . ?
C9 C10 C11 122.9(3) . . ?
C11 C10 H10 118.5 . . ?
C10 C11 C12 117.8(2) . . ?
C10 C11 C21 122.2(3) . . ?
C12 C11 C21 120.0(2) . . ?
O3 C12 C11 122.8(3) . . ?
O3 C12 C13 117.2(3) . . ?
C13 C12 C11 120.0(3) . . ?
C12 C13 H13 120.0 . . ?
C14 C13 C12 120.1(3) . . ?
C14 C13 H13 120.0 . . ?
O2 C14 C9 122.8(2) . . ?
C13 C14 O2 115.4(2) . . ?
C13 C14 C9 121.8(2) . . ?
O2 C15 C16 114.6(2) . . ?
C20 C15 O2 122.0(2) . . ?
C20 C15 C16 123.4(3) . . ?
C15 C16 C28 120.1(3) . . ?
C17 C16 C15 118.1(3) . . ?
C17 C16 C28 121.8(3) . . ?
N4 C17 C16 120.0(3) . . ?
N4 C17 C18 119.7(3) . . ?
C16 C17 C18 120.3(2) . . ?
C17 C18 C33 121.1(3) . . ?
C19 C18 C17 118.5(3) . . ?
C19 C18 C33 120.4(3) . . ?
C18 C19 H19 118.6 . . ?
C18 C19 C20 122.8(3) . . ?
C20 C19 H19 118.6 . . ?
C15 C20 C8 121.9(2) . . ?
C15 C20 C19 117.0(2) . . ?
C19 C20 C8 120.8(2) . . ?
N1 C21 S1 114.8(2) . . ?
N1 C21 C11 122.2(3) . . ?
C11 C21 S1 123.0(2) . . ?
C23 C22 S1 109.7(2) . . ?
C23 C22 C27 121.5(3) . . ?
C27 C22 S1 128.9(3) . . ?
C22 C23 N1 114.7(3) . . ?
C24 C23 N1 125.3(3) . . ?
C24 C23 C22 120.0(3) . . ?
C23 C24 H24 120.6 . . ?
C25 C24 C23 118.8(3) . . ?
C25 C24 H24 120.6 . . ?
C24 C25 H25 119.5 . . ?
C26 C25 C24 121.1(3) . . ?
C26 C25 H25 119.5 . . ?
C25 C26 H26 119.2 . . ?
C25 C26 C27 121.6(3) . . ?
C27 C26 H26 119.2 . . ?
C22 C27 H27 121.5 . . ?
C26 C27 C22 117.1(3) . . ?
C26 C27 H27 121.5 . . ?
C16 C28 H28A 109.3 . . ?
C16 C28 H28B 109.3 . . ?
C16 C28 H28C 108.4 . . ?
C16 C28 H28D 108.4 . . ?
H28A C28 H28B 108.0 . . ?
H28C C28 H28D 107.4 . . ?
C29 C28 C16 111.5(3) . . ?
C29 C28 H28A 109.3 . . ?
C29 C28 H28B 109.3 . . ?
C29A C28 C16 115.6(10) . . ?
C29A C28 H28C 108.4 . . ?
C29A C28 H28D 108.4 . . ?
C28 C29 H29A 109.5 . . ?
C28 C29 H29B 109.5 . . ?
C28 C29 C30 110.8(4) . . ?
H29A C29 H29B 108.1 . . ?
C30 C29 H29A 109.5 . . ?
C30 C29 H29B 109.5 . . ?
N4 C30 C29 112.7(3) . . ?
N4 C30 H30A 109.1 . . ?
N4 C30 H30B 109.1 . . ?
N4 C30 H30C 106.8 . . ?
N4 C30 H30D 106.8 . . ?
N4 C30 C29A 122.1(8) . . ?
C29 C30 H30A 109.1 . . ?
C29 C30 H30B 109.1 . . ?
H30A C30 H30B 107.8 . . ?
H30C C30 H30D 106.6 . . ?
C29A C30 H30C 106.8 . . ?
C29A C30 H30D 106.8 . . ?
N4 C31 H31A 109.1 . . ?
N4 C31 H31B 109.1 . . ?
N4 C31 H31C 108.8 . . ?
N4 C31 H31D 108.8 . . ?
N4 C31 C32 112.3(3) . . ?
H31A C31 H31B 107.9 . . ?
H31C C31 H31D 107.7 . . ?
C32 C31 H31A 109.1 . . ?
C32 C31 H31B 109.1 . . ?
C32A C31 N4 113.8(8) . . ?
C32A C31 H31C 108.8 . . ?
C32A C31 H31D 108.8 . . ?
C31 C32 H32A 109.6 . . ?
C31 C32 H32B 109.6 . . ?
H32A C32 H32B 108.2 . . ?
C33 C32 C31 110.1(4) . . ?
C33 C32 H32A 109.6 . . ?
C33 C32 H32B 109.6 . . ?
C18 C33 H33A 108.9 . . ?
C18 C33 H33B 108.9 . . ?
C18 C33 H33C 110.1 . . ?
C18 C33 H33D 110.1 . . ?
C32 C33 C18 113.4(3) . . ?
C32 C33 H33A 108.9 . . ?
C32 C33 H33B 108.9 . . ?
H33A C33 H33B 107.7 . . ?
H33C C33 H33D 108.4 . . ?
C32A C33 C18 108.0(10) . . ?
C32A C33 H33C 110.1 . . ?
C32A C33 H33D 110.1 . . ?
C31 C32A C33 114.1(11) . . ?
C31 C32A H32C 108.7 . . ?
C31 C32A H32D 108.7 . . ?
C33 C32A H32C 108.7 . . ?
C33 C32A H32D 108.7 . . ?
H32C C32A H32D 107.6 . . ?
C28 C29A H29C 108.3 . . ?
C28 C29A H29D 108.3 . . ?
C30 C29A C28 115.8(13) . . ?
C30 C29A H29C 108.3 . . ?
C30 C29A H29D 108.3 . . ?
H29C C29A H29D 107.4 . . ?

loop_
_geom_bond_atom_site_label_1
_geom_bond_atom_site_label_2
_geom_bond_distance
_geom_bond_site_symmetry_2
_geom_bond_publ_flag
S1 C21 1.745(3) . ?
S1 C22 1.738(3) . ?
O1 C1 1.222(3) . ?
O2 C14 1.376(3) . ?
O2 C15 1.396(3) . ?
O3 H3 0.8200 . ?
O3 C12 1.346(3) . ?
N1 C21 1.304(3) . ?
N1 C23 1.391(4) . ?
N2 N3 1.398(3) . ?
N2 C1 1.353(3) . ?
N2 C8 1.478(3) . ?
N3 H3A 0.8632 . ?
N3 H3B 0.8632 . ?
N4 C17 1.385(3) . ?
N4 C30 1.428(5) . ?
N4 C31 1.470(5) . ?
C1 C2 1.479(4) . ?
C2 C3 1.373(4) . ?
C2 C7 1.384(4) . ?
C3 H3C 0.9300 . ?
C3 C4 1.358(5) . ?
C4 H4 0.9300 . ?
C4 C5 1.378(5) . ?
C5 H5 0.9300 . ?
C5 C6 1.404(5) . ?
C6 H6 0.9300 . ?
C6 C7 1.374(4) . ?
C7 C8 1.523(4) . ?
C8 C9 1.514(4) . ?
C8 C20 1.519(3) . ?
C9 C10 1.385(3) . ?
C9 C14 1.392(4) . ?
C10 H10 0.9300 . ?
C10 C11 1.388(4) . ?
C11 C12 1.414(4) . ?
C11 C21 1.458(4) . ?
C12 C13 1.383(4) . ?
C13 H13 0.9300 . ?
C13 C14 1.375(4) . ?
C15 C16 1.399(4) . ?
C15 C20 1.368(4) . ?
C16 C17 1.395(4) . ?
C16 C28 1.509(4) . ?
C17 C18 1.412(4) . ?
C18 C19 1.378(4) . ?
C18 C33 1.496(4) . ?
C19 H19 0.9300 . ?
C19 C20 1.400(4) . ?
C22 C23 1.386(4) . ?
C22 C27 1.389(4) . ?
C23 C24 1.383(4) . ?
C24 H24 0.9300 . ?
C24 C25 1.374(4) . ?
C25 H25 0.9300 . ?
C25 C26 1.366(5) . ?
C26 H26 0.9300 . ?
C26 C27 1.389(4) . ?
C27 H27 0.9300 . ?
C28 H28A 0.9700 . ?
C28 H28B 0.9700 . ?
C28 H28C 0.9700 . ?
C28 H28D 0.9700 . ?
C28 C29 1.505(5) . ?
C28 C29A 1.465(16) . ?
C29 H29A 0.9700 . ?
C29 H29B 0.9700 . ?
C29 C30 1.508(6) . ?
C30 H30A 0.9700 . ?
C30 H30B 0.9700 . ?
C30 H30C 0.9700 . ?
C30 H30D 0.9700 . ?
C30 C29A 1.462(17) . ?
C31 H31A 0.9700 . ?
C31 H31B 0.9700 . ?
C31 H31C 0.9700 . ?
C31 H31D 0.9700 . ?
C31 C32 1.514(6) . ?
C31 C32A 1.447(16) . ?
C32 H32A 0.9700 . ?
C32 H32B 0.9700 . ?
C32 C33 1.482(5) . ?
C33 H33A 0.9700 . ?
C33 H33B 0.9700 . ?
C33 H33C 0.9700 . ?
C33 H33D 0.9700 . ?
C33 C32A 1.479(15) . ?
C32A H32C 0.9700 . ?
C32A H32D 0.9700 . ?
C29A H29C 0.9700 . ?
C29A H29D 0.9700 . ?

loop_
_geom_hbond_atom_site_label_D
_geom_hbond_atom_site_label_H
_geom_hbond_atom_site_label_A
_geom_hbond_distance_DH
_geom_hbond_distance_HA
_geom_hbond_distance_DA
_geom_hbond_angle_DHA
_geom_hbond_site_symmetry_A
_geom_hbond_publ_flag
O3 H3 N1 0.82 1.88 2.610(3) 147.2 . yes
N3 H3A O1 0.86 2.14 2.957(3) 156.8 2_667 yes

loop_
_geom_torsion_atom_site_label_1
_geom_torsion_atom_site_label_2
_geom_torsion_atom_site_label_3
_geom_torsion_atom_site_label_4
_geom_torsion
_geom_torsion_site_symmetry_1
_geom_torsion_site_symmetry_2
_geom_torsion_site_symmetry_3
_geom_torsion_site_symmetry_4
_geom_torsion_publ_flag
S1 C22 C23 N1 1.2(3) . . . . ?
S1 C22 C23 C24 -178.9(2) . . . . ?
S1 C22 C27 C26 178.4(3) . . . . ?
O1 C1 C2 C3 -3.9(5) . . . . ?
O1 C1 C2 C7 177.2(3) . . . . ?
O2 C15 C16 C17 -178.4(2) . . . . ?
O2 C15 C16 C28 1.2(4) . . . . ?
O2 C15 C20 C8 3.5(4) . . . . ?
O2 C15 C20 C19 177.7(2) . . . . ?
O3 C12 C13 C14 -178.6(3) . . . . ?
N1 C23 C24 C25 179.4(3) . . . . ?
N2 C1 C2 C3 177.0(3) . . . . ?
N2 C1 C2 C7 -1.9(3) . . . . ?
N2 C8 C9 C10 -40.8(3) . . . . ?
N2 C8 C9 C14 142.7(2) . . . . ?
N2 C8 C20 C15 -142.1(2) . . . . ?
N2 C8 C20 C19 43.9(3) . . . . ?
N3 N2 C1 O1 4.0(4) . . . . ?
N3 N2 C1 C2 -176.9(2) . . . . ?
N3 N2 C8 C7 178.5(2) . . . . ?
N3 N2 C8 C9 -61.7(3) . . . . ?
N3 N2 C8 C20 61.7(3) . . . . ?
N4 C17 C18 C19 177.5(2) . . . . ?
N4 C17 C18 C33 -6.1(4) . . . . ?
N4 C30 C29A C28 16(3) . . . . ?
N4 C31 C32 C33 54.6(5) . . . . ?
N4 C31 C32A C33 -49(2) . . . . ?
C1 N2 C8 C7 1.4(3) . . . . ?
C1 N2 C8 C9 121.2(2) . . . . ?
C1 N2 C8 C20 -115.5(2) . . . . ?
C1 C2 C3 C4 179.8(3) . . . . ?
C1 C2 C7 C6 -179.7(2) . . . . ?
C1 C2 C7 C8 2.9(3) . . . . ?
C2 C3 C4 C5 0.7(5) . . . . ?
C2 C7 C8 N2 -2.6(2) . . . . ?
C2 C7 C8 C9 -121.3(2) . . . . ?
C2 C7 C8 C20 114.3(2) . . . . ?
C3 C2 C7 C6 1.3(4) . . . . ?
C3 C2 C7 C8 -176.1(2) . . . . ?
C3 C4 C5 C6 0.1(5) . . . . ?
C4 C5 C6 C7 -0.3(4) . . . . ?
C5 C6 C7 C2 -0.4(4) . . . . ?
C5 C6 C7 C8 176.5(2) . . . . ?
C6 C7 C8 N2 -179.7(3) . . . . ?
C6 C7 C8 C9 61.6(3) . . . . ?
C6 C7 C8 C20 -62.8(3) . . . . ?
C7 C2 C3 C4 -1.4(4) . . . . ?
C7 C8 C9 C10 70.8(3) . . . . ?
C7 C8 C9 C14 -105.7(3) . . . . ?
C7 C8 C20 C15 108.0(3) . . . . ?
C7 C8 C20 C19 -66.0(3) . . . . ?
C8 N2 C1 O1 -179.0(3) . . . . ?
C8 N2 C1 C2 0.2(3) . . . . ?
C8 C9 C10 C11 -174.3(2) . . . . ?
C8 C9 C14 O2 -6.1(4) . . . . ?
C8 C9 C14 C13 173.0(2) . . . . ?
C9 C8 C20 C15 -18.0(3) . . . . ?
C9 C8 C20 C19 168.0(2) . . . . ?
C9 C10 C11 C12 1.1(4) . . . . ?
C9 C10 C11 C21 179.4(2) . . . . ?
C10 C9 C14 O2 177.3(2) . . . . ?
C10 C9 C14 C13 -3.6(4) . . . . ?
C10 C11 C12 O3 177.5(3) . . . . ?
C10 C11 C12 C13 -3.4(4) . . . . ?
C10 C11 C21 S1 6.3(4) . . . . ?
C10 C11 C21 N1 -172.9(3) . . . . ?
C11 C12 C13 C14 2.3(4) . . . . ?
C12 C11 C21 S1 -175.4(2) . . . . ?
C12 C11 C21 N1 5.4(4) . . . . ?
C12 C13 C14 O2 -179.5(2) . . . . ?
C12 C13 C14 C9 1.4(4) . . . . ?
C14 O2 C15 C16 -170.2(2) . . . . ?
C14 O2 C15 C20 11.9(4) . . . . ?
C14 C9 C10 C11 2.3(4) . . . . ?
C15 O2 C14 C9 -10.5(4) . . . . ?
C15 O2 C14 C13 170.3(2) . . . . ?
C15 C16 C17 N4 -177.9(2) . . . . ?
C15 C16 C17 C18 1.6(4) . . . . ?
C15 C16 C28 C29 160.1(4) . . . . ?
C15 C16 C28 C29A -163.7(16) . . . . ?
C16 C15 C20 C8 -174.3(2) . . . . ?
C16 C15 C20 C19 -0.1(4) . . . . ?
C16 C17 C18 C19 -2.0(4) . . . . ?
C16 C17 C18 C33 174.4(3) . . . . ?
C16 C28 C29 C30 45.0(5) . . . . ?
C16 C28 C29A C30 -24(3) . . . . ?
C17 N4 C30 C29 38.7(5) . . . . ?
C17 N4 C30 C29A 2.5(19) . . . . ?
C17 N4 C31 C32 -38.7(5) . . . . ?
C17 N4 C31 C32A 13.5(11) . . . . ?
C17 C16 C28 C29 -20.3(5) . . . . ?
C17 C16 C28 C29A 15.9(17) . . . . ?
C17 C18 C19 C20 1.5(4) . . . . ?
C17 C18 C33 C32 24.1(5) . . . . ?
C17 C18 C33 C32A -27.0(9) . . . . ?
C18 C19 C20 C8 173.9(2) . . . . ?
C18 C19 C20 C15 -0.4(4) . . . . ?
C18 C33 C32A C31 54.3(18) . . . . ?
C19 C18 C33 C32 -159.6(3) . . . . ?
C19 C18 C33 C32A 149.4(9) . . . . ?
C20 C8 C9 C10 -164.5(2) . . . . ?
C20 C8 C9 C14 19.1(3) . . . . ?
C20 C15 C16 C17 -0.5(4) . . . . ?
C20 C15 C16 C28 179.1(3) . . . . ?
C21 S1 C22 C23 -1.7(2) . . . . ?
C21 S1 C22 C27 178.9(3) . . . . ?
C21 N1 C23 C22 0.2(4) . . . . ?
C21 N1 C23 C24 -179.6(3) . . . . ?
C21 C11 C12 O3 -0.8(4) . . . . ?
C21 C11 C12 C13 178.3(3) . . . . ?
C22 S1 C21 N1 2.0(2) . . . . ?
C22 S1 C21 C11 -177.3(2) . . . . ?
C22 C23 C24 C25 -0.4(5) . . . . ?
C23 N1 C21 S1 -1.7(3) . . . . ?
C23 N1 C21 C11 177.6(2) . . . . ?
C23 C22 C27 C26 -0.9(5) . . . . ?
C23 C24 C25 C26 0.8(5) . . . . ?
C24 C25 C26 C27 -1.3(6) . . . . ?
C25 C26 C27 C22 1.3(5) . . . . ?
C27 C22 C23 N1 -179.3(3) . . . . ?
C27 C22 C23 C24 0.5(5) . . . . ?
C28 C16 C17 N4 2.5(4) . . . . ?
C28 C16 C17 C18 -178.0(3) . . . . ?
C28 C29 C30 N4 -55.2(5) . . . . ?
C30 N4 C17 C16 -11.9(5) . . . . ?
C30 N4 C17 C18 168.6(3) . . . . ?
C30 N4 C31 C32 165.6(3) . . . . ?
C30 N4 C31 C32A -142.3(10) . . . . ?
C31 N4 C17 C16 -166.6(3) . . . . ?
C31 N4 C17 C18 13.9(4) . . . . ?
C31 N4 C30 C29 -165.7(4) . . . . ?
C31 N4 C30 C29A 158.1(18) . . . . ?
C31 C32 C33 C18 -47.1(5) . . . . ?
C33 C18 C19 C20 -175.0(3) . . . . ?
